data_4088704
loop_
_publ_author_name
'Vilanova, Sean P.'
'Iluc, Vlad M.'

_publ_section_title
;
 Aryl and Benzyl C--H Activation of N-Substituted PNP Ligands
;
_journal_issue 12
_journal_name_full Organometallics
_journal_page_first 2110
_journal_paper_doi 10.1021/acs.organomet.6b00333
_journal_volume 35
_journal_year 2016
_chemical_formula_sum 'C49 H71 Cl Ir N P2'
_chemical_formula_weight 963.66
_space_group_IT_number 2
_space_group_name_Hall '-P 1'
_space_group_name_H-M_alt 'P -1'
_symmetry_cell_setting triclinic
_symmetry_space_group_name_H-M 'P -1'
_atom_sites_solution_hydrogens geom
_atom_sites_solution_primary direct
_atom_sites_solution_secondary difmap
_audit_creation_method SHELXL-97
_cell_angle_alpha 91.3980(10)
_cell_angle_beta 97.9410(10)
_cell_angle_gamma 103.3140(10)
_cell_formula_units_Z 2
_cell_length_a 11.2348(9)
_cell_length_b 13.0430(10)
_cell_length_c 15.9073(12)
_cell_measurement_reflns_used 9919
_cell_measurement_temperature 120(2)
_cell_measurement_theta_max 28.35
_cell_measurement_theta_min 2.16
_cell_volume 2242.8(3)
_computing_structure_refinement 'SHELXL-97 (Sheldrick, 1997)'
_computing_structure_solution 'SHELXS-97 (Sheldrick, 1990)'
_diffrn_ambient_temperature 120(2)
_diffrn_measured_fraction_theta_full 0.999
_diffrn_measured_fraction_theta_max 0.987
_diffrn_measurement_device_type 'Bruker APEX-II'
_diffrn_radiation_monochromator graphite
_diffrn_radiation_source 'fine-focus sealed tube'
_diffrn_radiation_type MoK\a
_diffrn_radiation_wavelength 0.71073
_diffrn_reflns_av_R_equivalents 0.0315
_diffrn_reflns_av_sigmaI/netI 0.0353
_diffrn_reflns_limit_h_max 15
_diffrn_reflns_limit_h_min -14
_diffrn_reflns_limit_k_max 17
_diffrn_reflns_limit_k_min -17
_diffrn_reflns_limit_l_max 20
_diffrn_reflns_limit_l_min -21
_diffrn_reflns_number 34956
_diffrn_reflns_theta_full 25.00
_diffrn_reflns_theta_max 28.42
_diffrn_reflns_theta_min 1.61
_exptl_absorpt_coefficient_mu 3.141
_exptl_absorpt_correction_T_max 0.7457
_exptl_absorpt_correction_T_min 0.5846
_exptl_absorpt_correction_type multi-scan
_exptl_absorpt_process_details 'Bruker AXS area detector scaling and absorption correction'
_exptl_crystal_density_diffrn 1.427
_exptl_crystal_density_method 'not measured'
_exptl_crystal_description block
_exptl_crystal_F_000 992
_exptl_crystal_size_max 0.07
_exptl_crystal_size_mid 0.06
_exptl_crystal_size_min 0.03
_refine_diff_density_max 3.033
_refine_diff_density_min -1.120
_refine_diff_density_rms 0.099
_refine_ls_extinction_method none
_refine_ls_goodness_of_fit_ref 1.064
_refine_ls_hydrogen_treatment constr
_refine_ls_matrix_type full
_refine_ls_number_parameters 517
_refine_ls_number_reflns 11133
_refine_ls_number_restraints 0
_refine_ls_restrained_S_all 1.064
_refine_ls_R_factor_all 0.0342
_refine_ls_R_factor_gt 0.0287
_refine_ls_shift/su_max 0.002
_refine_ls_shift/su_mean 0.000
_refine_ls_structure_factor_coef Fsqd
_refine_ls_weighting_details 'calc w=1/[\s^2^(Fo^2^)+(0.0226P)^2^+3.0337P] where P=(Fo^2^+2Fc^2^)/3'
_refine_ls_weighting_scheme calc
_refine_ls_wR_factor_gt 0.0625
_refine_ls_wR_factor_ref 0.0653
_reflns_number_gt 10157
_reflns_number_total 11133
_reflns_threshold_expression >2sigma(I)
_cod_data_source_file om6b00333_si_002.cif
_cod_data_source_block sv2
_cod_original_sg_symbol_H-M P-1
_cod_database_code 4088704

loop_
_symmetry_equiv_pos_as_xyz
'x, y, z'
'-x, -y, -z'

loop_
_atom_site_label
_atom_site_type_symbol
_atom_site_fract_x
_atom_site_fract_y
_atom_site_fract_z
_atom_site_U_iso_or_equiv
_atom_site_adp_type
_atom_site_occupancy
_atom_site_symmetry_multiplicity
_atom_site_calc_flag
_atom_site_refinement_flags
_atom_site_disorder_assembly
_atom_site_disorder_group
Ir Ir 0.562472(10) 0.635479(9) 0.715929(7) 0.02071(4) Uani 1 1 d . . .
C13 C 0.2211(3) 0.5613(2) 0.62960(18) 0.0222(6) Uani 1 1 d . . .
H13 H 0.2855 0.5283 0.6200 0.027 Uiso 1 1 calc R . .
C25 C -0.0764(3) 0.9315(2) 0.7760(2) 0.0267(6) Uani 1 1 d . . .
H25 H -0.1358 0.9695 0.7550 0.032 Uiso 1 1 calc R . .
C14 C 0.1016(3) 0.4982(2) 0.62110(19) 0.0261(6) Uani 1 1 d . . .
C24 C -0.0691(3) 0.9024(2) 0.85904(19) 0.0229(6) Uani 1 1 d . . .
C15 C 0.0088(3) 0.5464(2) 0.6372(2) 0.0275(6) Uani 1 1 d . . .
H15 H -0.0742 0.5062 0.6317 0.033 Uiso 1 1 calc R . .
C23 C 0.0190(3) 0.8467(2) 0.88657(18) 0.0227(6) Uani 1 1 d . . .
H23 H 0.0241 0.8250 0.9433 0.027 Uiso 1 1 calc R . .
C16 C 0.0364(3) 0.6532(2) 0.66158(19) 0.0237(6) Uani 1 1 d . . .
H16 H -0.0286 0.6842 0.6735 0.028 Uiso 1 1 calc R . .
C17 C 0.4663(3) 0.8652(2) 0.67036(19) 0.0231(6) Uani 1 1 d . . .
H17 H 0.3943 0.8961 0.6509 0.028 Uiso 1 1 calc R . .
C19 C 0.0761(3) 0.3827(3) 0.5931(2) 0.0391(8) Uani 1 1 d . . .
H19A H -0.0123 0.3505 0.5906 0.059 Uiso 1 1 calc R . .
H19B H 0.1239 0.3469 0.6339 0.059 Uiso 1 1 calc R . .
H19C H 0.1001 0.3757 0.5367 0.059 Uiso 1 1 calc R . .
N N 0.1721(2) 0.82820(17) 0.69214(14) 0.0169(4) Uani 1 1 d . . .
C18 C 0.4224(3) 0.7127(3) 0.52563(18) 0.0271(6) Uani 1 1 d . . .
H18 H 0.5089 0.7478 0.5179 0.033 Uiso 1 1 calc R . .
P2 P 0.22361(7) 0.75817(6) 0.88248(5) 0.02190(15) Uani 1 1 d . . .
C21 C 0.0917(2) 0.8511(2) 0.75094(17) 0.0182(5) Uani 1 1 d . . .
P1 P 0.41925(6) 0.72131(6) 0.64210(4) 0.01832(14) Uani 1 1 d . . .
C22 C 0.1012(2) 0.8207(2) 0.83516(18) 0.0198(5) Uani 1 1 d . . .
C171 C 0.4995(3) 0.8866(2) 0.7663(2) 0.0290(7) Uani 1 1 d . . .
H17A H 0.5720 0.8593 0.7865 0.044 Uiso 1 1 calc R . .
H17B H 0.4296 0.8515 0.7939 0.044 Uiso 1 1 calc R . .
H17C H 0.5183 0.9628 0.7801 0.044 Uiso 1 1 calc R . .
C48 C 0.6136(3) 0.4316(2) 0.7881(2) 0.0333(7) Uani 1 1 d . . .
H48A H 0.6680 0.4040 0.8317 0.040 Uiso 1 1 calc R . .
H48B H 0.5886 0.3794 0.7389 0.040 Uiso 1 1 calc R . .
C47 C 0.4984(3) 0.4431(2) 0.8247(2) 0.0314(7) Uani 1 1 d . . .
H47A H 0.5196 0.4565 0.8871 0.038 Uiso 1 1 calc R . .
H47B H 0.4347 0.3759 0.8134 0.038 Uiso 1 1 calc R . .
C46 C 0.4448(3) 0.5325(2) 0.78713(19) 0.0256(6) Uani 1 1 d . . .
H46 H 0.3568 0.5096 0.7591 0.031 Uiso 1 1 calc R . .
C172 C 0.5757(3) 0.9217(3) 0.6275(2) 0.0358(8) Uani 1 1 d . . .
H17D H 0.5526 0.9125 0.5656 0.054 Uiso 1 1 calc R . .
H17E H 0.6470 0.8916 0.6446 0.054 Uiso 1 1 calc R . .
H17F H 0.5972 0.9971 0.6448 0.054 Uiso 1 1 calc R . .
Cl Cl 0.70174(7) 0.69223(7) 0.61861(5) 0.03438(18) Uani 1 1 d . . .
C28 C 0.1347(3) 0.6393(3) 0.9307(2) 0.0310(7) Uani 1 1 d . . .
H28 H 0.1109 0.6633 0.9849 0.037 Uiso 1 1 calc R . .
C27 C 0.2838(3) 0.8501(3) 0.97972(19) 0.0291(7) Uani 1 1 d . . .
H27 H 0.2141 0.8495 1.0127 0.035 Uiso 1 1 calc R . .
C26 C 0.0015(3) 0.9061(2) 0.72269(19) 0.0242(6) Uani 1 1 d . . .
H26 H -0.0063 0.9265 0.6656 0.029 Uiso 1 1 calc R . .
C44 C 0.5722(3) 0.6706(3) 0.9052(2) 0.0320(7) Uani 1 1 d . . .
H44A H 0.5364 0.6393 0.9548 0.038 Uiso 1 1 calc R . .
H44B H 0.5904 0.7483 0.9144 0.038 Uiso 1 1 calc R . .
C29 C -0.1531(3) 0.9313(3) 0.9172(2) 0.0296(7) Uani 1 1 d . . .
H29A H -0.2343 0.8819 0.9055 0.044 Uiso 1 1 calc R . .
H29B H -0.1622 1.0032 0.9075 0.044 Uiso 1 1 calc R . .
H29C H -0.1172 0.9277 0.9765 0.044 Uiso 1 1 calc R . .
C45 C 0.4779(3) 0.6369(2) 0.82594(19) 0.0254(6) Uani 1 1 d . . .
H45 H 0.4088 0.6739 0.8207 0.031 Uiso 1 1 calc R . .
C282 C 0.2174(4) 0.5641(3) 0.9515(3) 0.0589(12) Uani 1 1 d . . .
H28A H 0.2352 0.5346 0.8987 0.088 Uiso 1 1 calc R . .
H28B H 0.1757 0.5068 0.9835 0.088 Uiso 1 1 calc R . .
H28C H 0.2950 0.6021 0.9859 0.088 Uiso 1 1 calc R . .
C281 C 0.0194(3) 0.5814(3) 0.8742(3) 0.0507(11) Uani 1 1 d . . .
H28D H -0.0368 0.6285 0.8628 0.076 Uiso 1 1 calc R . .
H28E H -0.0213 0.5199 0.9024 0.076 Uiso 1 1 calc R . .
H28F H 0.0410 0.5581 0.8205 0.076 Uiso 1 1 calc R . .
C31 C 0.1747(2) 0.8953(2) 0.62100(17) 0.0187(5) Uani 1 1 d . . .
C43 C 0.6936(3) 0.6371(3) 0.8999(2) 0.0342(7) Uani 1 1 d . . .
H43A H 0.7629 0.6892 0.9338 0.041 Uiso 1 1 calc R . .
H43B H 0.6893 0.5679 0.9252 0.041 Uiso 1 1 calc R . .
C32 C 0.1137(3) 0.8583(2) 0.54146(18) 0.0231(6) Uani 1 1 d . . .
H32 H 0.0705 0.7864 0.5321 0.028 Uiso 1 1 calc R . .
C33 C 0.1142(3) 0.9260(3) 0.47282(18) 0.0267(6) Uani 1 1 d . . .
H33 H 0.0733 0.8985 0.4178 0.032 Uiso 1 1 calc R . .
C42 C 0.7194(3) 0.6287(2) 0.8100(2) 0.0271(6) Uani 1 1 d . . .
H42 H 0.7989 0.6763 0.7998 0.032 Uiso 1 1 calc R . .
C34 C 0.1727(3) 1.0296(3) 0.48528(19) 0.0255(6) Uani 1 1 d . . .
H34 H 0.1723 1.0743 0.4390 0.031 Uiso 1 1 calc R . .
C35 C 0.2941(3) 1.1804(3) 0.5817(2) 0.0313(7) Uani 1 1 d . . .
H35 H 0.2908 1.2265 0.5365 0.038 Uiso 1 1 calc R . .
C41 C 0.6861(3) 0.5348(2) 0.7598(2) 0.0276(6) Uani 1 1 d . . .
H41 H 0.7458 0.5268 0.7204 0.033 Uiso 1 1 calc R . .
C36 C 0.3561(3) 1.2197(3) 0.6599(2) 0.0355(8) Uani 1 1 d . . .
H36 H 0.3957 1.2926 0.6688 0.043 Uiso 1 1 calc R . .
C37 C 0.3616(3) 1.1527(2) 0.7274(2) 0.0309(7) Uani 1 1 d . . .
H37 H 0.4066 1.1803 0.7814 0.037 Uiso 1 1 calc R . .
C38 C 0.3025(3) 1.0477(2) 0.71627(19) 0.0245(6) Uani 1 1 d . . .
H38 H 0.3055 1.0039 0.7630 0.029 Uiso 1 1 calc R . .
C182 C 0.3997(3) 0.5999(3) 0.4876(2) 0.0388(8) Uani 1 1 d . . .
H18A H 0.3110 0.5667 0.4805 0.058 Uiso 1 1 calc R . .
H18B H 0.4449 0.5594 0.5258 0.058 Uiso 1 1 calc R . .
H18C H 0.4286 0.6013 0.4322 0.058 Uiso 1 1 calc R . .
C39 C 0.2344(3) 1.0717(2) 0.56678(19) 0.0236(6) Uani 1 1 d . . .
C181 C 0.3397(3) 0.7723(3) 0.4728(2) 0.0388(8) Uani 1 1 d . . .
H18D H 0.3588 0.7748 0.4145 0.058 Uiso 1 1 calc R . .
H18E H 0.3544 0.8444 0.4977 0.058 Uiso 1 1 calc R . .
H18F H 0.2528 0.7362 0.4722 0.058 Uiso 1 1 calc R . .
C40 C 0.2372(3) 1.0039(2) 0.63600(18) 0.0209(6) Uani 1 1 d . . .
C271 C 0.3870(3) 0.8149(3) 1.0370(2) 0.0424(9) Uani 1 1 d . . .
H27A H 0.4541 0.8112 1.0046 0.064 Uiso 1 1 calc R . .
H27B H 0.3538 0.7451 1.0571 0.064 Uiso 1 1 calc R . .
H27C H 0.4188 0.8658 1.0858 0.064 Uiso 1 1 calc R . .
C272 C 0.3312(3) 0.9624(3) 0.9538(2) 0.0342(7) Uani 1 1 d . . .
H27D H 0.3988 0.9642 0.9205 0.051 Uiso 1 1 calc R . .
H27E H 0.3614 1.0099 1.0048 0.051 Uiso 1 1 calc R . .
H27F H 0.2638 0.9853 0.9193 0.051 Uiso 1 1 calc R . .
C12 C 0.2536(2) 0.6701(2) 0.65124(17) 0.0180(5) Uani 1 1 d . . .
C11 C 0.1565(2) 0.7170(2) 0.66921(17) 0.0175(5) Uani 1 1 d . . .
C90 C 0.1846(5) 0.2412(6) 0.8735(3) 0.094(2) Uani 1 1 d . . .
H90A H 0.1860 0.1992 0.8218 0.141 Uiso 0.374(15) 1 calc PR A 2
H90B H 0.1685 0.1943 0.9199 0.141 Uiso 0.374(15) 1 calc PR A 2
H90C H 0.2647 0.2915 0.8891 0.141 Uiso 0.374(15) 1 calc PR A 2
H90D H 0.1960 0.2001 0.8240 0.141 Uiso 0.626(15) 1 calc PR A 1
H90E H 0.2157 0.2115 0.9257 0.141 Uiso 0.626(15) 1 calc PR A 1
H90F H 0.2303 0.3146 0.8720 0.141 Uiso 0.626(15) 1 calc PR A 1
C91A C 0.0811(19) 0.3023(18) 0.8569(14) 0.108(7) Uani 0.374(15) 1 d P A 2
H91A H 0.0648 0.3315 0.9111 0.129 Uiso 0.374(15) 1 calc PR A 2
H91B H 0.1049 0.3610 0.8197 0.129 Uiso 0.374(15) 1 calc PR A 2
C92A C -0.0268(14) 0.2250(11) 0.8157(9) 0.057(4) Uani 0.374(15) 1 d P A 2
H92A H -0.0519 0.1693 0.8553 0.069 Uiso 0.374(15) 1 calc PR A 2
H92B H -0.0057 0.1912 0.7651 0.069 Uiso 0.374(15) 1 calc PR A 2
C91B C -0.0055(7) 0.2798(7) 0.7893(5) 0.046(2) Uani 0.626(15) 1 d P A 1
H91C H 0.0418 0.3530 0.7846 0.056 Uiso 0.626(15) 1 calc PR A 1
H91D H 0.0046 0.2364 0.7400 0.056 Uiso 0.626(15) 1 calc PR A 1
C92B C 0.0464(7) 0.2370(6) 0.8714(4) 0.043(2) Uani 0.626(15) 1 d P A 1
H92C H 0.0007 0.1631 0.8755 0.051 Uiso 0.626(15) 1 calc PR A 1
H92D H 0.0350 0.2794 0.9208 0.051 Uiso 0.626(15) 1 calc PR A 1
C93 C -0.1409(5) 0.2785(6) 0.7869(5) 0.104(2) Uani 1 1 d . . .
H93A H -0.1572 0.3218 0.8340 0.125 Uiso 0.374(15) 1 calc PR A 2
H93B H -0.1273 0.3221 0.7374 0.125 Uiso 0.374(15) 1 calc PR A 2
H93C H -0.1501 0.3050 0.8439 0.125 Uiso 0.626(15) 1 calc PR A 1
H93D H -0.1589 0.3317 0.7467 0.125 Uiso 0.626(15) 1 calc PR A 1
C94 C -0.2376(5) 0.1851(4) 0.7650(3) 0.0716(14) Uani 1 1 d . A .
H94A H -0.2243 0.1498 0.7132 0.107 Uiso 1 1 calc R . .
H94B H -0.3176 0.2041 0.7552 0.107 Uiso 1 1 calc R . .
H94C H -0.2370 0.1373 0.8116 0.107 Uiso 1 1 calc R . .

loop_
_atom_site_aniso_label
_atom_site_aniso_U_11
_atom_site_aniso_U_22
_atom_site_aniso_U_33
_atom_site_aniso_U_23
_atom_site_aniso_U_13
_atom_site_aniso_U_12
Ir 0.01732(6) 0.02202(6) 0.02451(6) 0.00532(4) 0.00186(4) 0.00844(4)
C13 0.0212(14) 0.0216(14) 0.0247(15) -0.0025(11) 0.0020(11) 0.0080(11)
C25 0.0224(14) 0.0291(15) 0.0326(17) 0.0002(13) 0.0043(12) 0.0142(12)
C14 0.0275(15) 0.0213(14) 0.0272(15) -0.0046(12) 0.0003(12) 0.0041(11)
C24 0.0224(14) 0.0215(14) 0.0265(15) -0.0030(11) 0.0090(11) 0.0059(11)
C15 0.0195(14) 0.0293(16) 0.0299(16) -0.0051(13) 0.0028(12) -0.0004(11)
C23 0.0251(14) 0.0229(14) 0.0209(14) 0.0003(11) 0.0066(11) 0.0055(11)
C16 0.0173(13) 0.0272(15) 0.0272(15) -0.0027(12) 0.0044(11) 0.0064(11)
C17 0.0186(13) 0.0213(14) 0.0308(16) 0.0057(12) 0.0033(11) 0.0072(11)
C19 0.0395(19) 0.0240(16) 0.049(2) -0.0114(15) 0.0011(16) 0.0019(14)
N 0.0174(11) 0.0196(11) 0.0162(11) 0.0003(9) 0.0042(8) 0.0080(9)
C18 0.0253(15) 0.0424(18) 0.0206(14) 0.0064(13) 0.0064(11) 0.0201(13)
P2 0.0228(4) 0.0267(4) 0.0190(4) 0.0045(3) 0.0041(3) 0.0108(3)
C21 0.0168(13) 0.0194(13) 0.0193(13) -0.0028(10) 0.0026(10) 0.0066(10)
P1 0.0160(3) 0.0212(3) 0.0199(3) 0.0031(3) 0.0032(3) 0.0082(3)
C22 0.0188(13) 0.0182(13) 0.0224(14) 0.0006(11) 0.0017(10) 0.0050(10)
C171 0.0295(16) 0.0220(15) 0.0335(17) 0.0009(12) 0.0032(13) 0.0027(12)
C48 0.0399(19) 0.0241(16) 0.0389(19) 0.0034(13) 0.0026(14) 0.0156(14)
C47 0.0375(18) 0.0213(15) 0.0348(18) 0.0068(13) 0.0060(14) 0.0050(13)
C46 0.0236(15) 0.0256(15) 0.0273(15) 0.0086(12) 0.0047(12) 0.0042(11)
C172 0.0292(17) 0.0317(17) 0.048(2) 0.0115(15) 0.0144(15) 0.0045(13)
Cl 0.0210(3) 0.0496(5) 0.0392(4) 0.0181(4) 0.0108(3) 0.0166(3)
C28 0.0349(17) 0.0339(17) 0.0281(16) 0.0111(13) 0.0115(13) 0.0114(14)
C27 0.0289(16) 0.0398(18) 0.0193(15) -0.0001(13) 0.0036(12) 0.0095(13)
C26 0.0239(14) 0.0295(15) 0.0225(14) 0.0020(12) 0.0024(11) 0.0133(12)
C44 0.0399(18) 0.0316(17) 0.0251(16) 0.0018(13) 0.0040(13) 0.0100(14)
C29 0.0292(16) 0.0296(16) 0.0345(17) 0.0010(13) 0.0129(13) 0.0115(13)
C45 0.0252(15) 0.0281(15) 0.0265(15) 0.0068(12) 0.0073(12) 0.0108(12)
C282 0.046(2) 0.044(2) 0.087(3) 0.037(2) -0.001(2) 0.0139(18)
C281 0.038(2) 0.035(2) 0.072(3) 0.0216(19) -0.0100(19) 0.0014(16)
C31 0.0181(13) 0.0233(14) 0.0177(13) 0.0010(10) 0.0029(10) 0.0107(10)
C43 0.0365(18) 0.0306(17) 0.0336(18) 0.0023(14) -0.0071(14) 0.0110(14)
C32 0.0220(14) 0.0283(15) 0.0210(14) -0.0008(11) 0.0014(11) 0.0117(11)
C33 0.0223(14) 0.0449(19) 0.0159(14) 0.0022(12) 0.0000(11) 0.0155(13)
C42 0.0193(14) 0.0274(15) 0.0347(17) 0.0052(13) -0.0043(12) 0.0104(11)
C34 0.0205(14) 0.0406(18) 0.0219(14) 0.0109(13) 0.0078(11) 0.0167(12)
C35 0.0285(16) 0.0328(17) 0.0367(18) 0.0133(14) 0.0103(13) 0.0112(13)
C41 0.0202(14) 0.0286(16) 0.0392(18) 0.0089(13) 0.0047(12) 0.0153(12)
C36 0.0381(19) 0.0216(15) 0.046(2) 0.0065(14) 0.0086(15) 0.0037(13)
C37 0.0324(17) 0.0277(16) 0.0313(17) -0.0027(13) 0.0003(13) 0.0074(13)
C38 0.0268(15) 0.0249(15) 0.0233(15) 0.0037(12) 0.0028(11) 0.0097(12)
C182 0.046(2) 0.052(2) 0.0252(17) -0.0063(15) 0.0083(14) 0.0237(17)
C39 0.0178(13) 0.0302(15) 0.0272(15) 0.0070(12) 0.0063(11) 0.0120(11)
C181 0.0411(19) 0.066(2) 0.0221(16) 0.0122(16) 0.0088(14) 0.0349(18)
C40 0.0204(13) 0.0248(14) 0.0206(14) 0.0017(11) 0.0048(10) 0.0105(11)
C271 0.041(2) 0.052(2) 0.0314(19) 0.0021(16) -0.0068(15) 0.0124(17)
C272 0.0330(18) 0.0375(18) 0.0308(17) -0.0066(14) 0.0020(13) 0.0080(14)
C12 0.0143(12) 0.0216(13) 0.0184(13) 0.0010(10) 0.0009(10) 0.0058(10)
C11 0.0187(13) 0.0191(13) 0.0156(12) -0.0018(10) 0.0011(10) 0.0073(10)
C90 0.076(4) 0.169(7) 0.052(3) -0.011(4) 0.015(3) 0.057(4)
C91A 0.102(15) 0.082(14) 0.118(16) 0.028(12) -0.001(12) -0.014(11)
C92A 0.089(10) 0.030(7) 0.047(8) 0.005(6) -0.006(7) 0.012(6)
C91B 0.056(4) 0.042(5) 0.042(4) 0.003(3) 0.011(3) 0.009(3)
C92B 0.051(4) 0.037(4) 0.042(4) 0.001(3) 0.023(3) 0.004(3)
C93 0.068(4) 0.135(6) 0.107(5) -0.051(5) 0.007(3) 0.030(4)
C94 0.092(4) 0.070(3) 0.058(3) 0.002(3) 0.004(3) 0.035(3)

loop_
_atom_type_symbol
_atom_type_description
_atom_type_scat_dispersion_real
_atom_type_scat_dispersion_imag
_atom_type_scat_source
C C 0.0033 0.0016 'International Tables Vol C Tables 4.2.6.8 and 6.1.1.4'
H H 0.0000 0.0000 'International Tables Vol C Tables 4.2.6.8 and 6.1.1.4'
N N 0.0061 0.0033 'International Tables Vol C Tables 4.2.6.8 and 6.1.1.4'
P P 0.1023 0.0942 'International Tables Vol C Tables 4.2.6.8 and 6.1.1.4'
Cl Cl 0.1484 0.1585 'International Tables Vol C Tables 4.2.6.8 and 6.1.1.4'
Ir Ir -1.4442 7.9887 'International Tables Vol C Tables 4.2.6.8 and 6.1.1.4'

loop_
_geom_angle_atom_site_label_1
_geom_angle_atom_site_label_2
_geom_angle_atom_site_label_3
_geom_angle
C45 Ir C46 39.45(12)
C45 Ir C42 81.33(12)
C46 Ir C42 89.38(12)
C45 Ir C41 97.54(12)
C46 Ir C41 81.07(11)
C42 Ir C41 37.30(12)
C45 Ir Cl 158.84(9)
C46 Ir Cl 159.74(9)
C42 Ir Cl 88.53(9)
C41 Ir Cl 85.10(9)
C45 Ir P1 90.77(8)
C46 Ir P1 100.28(8)
C42 Ir P1 153.86(8)
C41 Ir P1 168.00(9)
Cl Ir P1 90.28(3)
C14 C13 C12 124.8(3)
C14 C13 H13 117.6
C12 C13 H13 117.6
C24 C25 C26 121.1(3)
C24 C25 H25 119.4
C26 C25 H25 119.4
C15 C14 C13 117.2(3)
C15 C14 C19 122.4(3)
C13 C14 C19 120.4(3)
C25 C24 C23 117.2(3)
C25 C24 C29 121.0(3)
C23 C24 C29 121.8(3)
C14 C15 C16 120.4(3)
C14 C15 H15 119.8
C16 C15 H15 119.8
C24 C23 C22 123.6(3)
C24 C23 H23 118.2
C22 C23 H23 118.2
C15 C16 C11 122.4(3)
C15 C16 H16 118.8
C11 C16 H16 118.8
C171 C17 C172 109.1(3)
C171 C17 P1 110.8(2)
C172 C17 P1 112.8(2)
C171 C17 H17 108.0
C172 C17 H17 108.0
P1 C17 H17 108.0
C14 C19 H19A 109.5
C14 C19 H19B 109.5
H19A C19 H19B 109.5
C14 C19 H19C 109.5
H19A C19 H19C 109.5
H19B C19 H19C 109.5
C31 N C11 114.6(2)
C31 N C21 112.3(2)
C11 N C21 115.0(2)
C181 C18 C182 109.9(3)
C181 C18 P1 115.2(2)
C182 C18 P1 113.9(2)
C181 C18 H18 105.6
C182 C18 H18 105.6
P1 C18 H18 105.6
C22 P2 C27 98.44(13)
C22 P2 C28 102.90(14)
C27 P2 C28 100.61(15)
C22 C21 C26 118.4(2)
C22 C21 N 122.6(2)
C26 C21 N 118.9(2)
C12 P1 C17 110.08(12)
C12 P1 C18 103.58(13)
C17 P1 C18 103.52(14)
C12 P1 Ir 117.37(9)
C17 P1 Ir 110.12(9)
C18 P1 Ir 111.13(9)
C21 C22 C23 118.0(2)
C21 C22 P2 122.6(2)
C23 C22 P2 119.2(2)
C17 C171 H17A 109.5
C17 C171 H17B 109.5
H17A C171 H17B 109.5
C17 C171 H17C 109.5
H17A C171 H17C 109.5
H17B C171 H17C 109.5
C41 C48 C47 112.9(2)
C41 C48 H48A 109.0
C47 C48 H48A 109.0
C41 C48 H48B 109.0
C47 C48 H48B 109.0
H48A C48 H48B 107.8
C48 C47 C46 112.8(3)
C48 C47 H47A 109.0
C46 C47 H47A 109.0
C48 C47 H47B 109.0
C46 C47 H47B 109.0
H47A C47 H47B 107.8
C45 C46 C47 122.4(3)
C45 C46 Ir 69.60(16)
C47 C46 Ir 114.5(2)
C45 C46 H46 114.3
C47 C46 H46 114.3
Ir C46 H46 114.3
C17 C172 H17D 109.5
C17 C172 H17E 109.5
H17D C172 H17E 109.5
C17 C172 H17F 109.5
H17D C172 H17F 109.5
H17E C172 H17F 109.5
C281 C28 C282 108.8(3)
C281 C28 P2 113.6(2)
C282 C28 P2 109.1(2)
C281 C28 H28 108.4
C282 C28 H28 108.4
P2 C28 H28 108.4
C272 C27 C271 110.1(3)
C272 C27 P2 110.1(2)
C271 C27 P2 111.4(2)
C272 C27 H27 108.4
C271 C27 H27 108.4
P2 C27 H27 108.4
C25 C26 C21 121.6(3)
C25 C26 H26 119.2
C21 C26 H26 119.2
C45 C44 C43 112.9(3)
C45 C44 H44A 109.0
C43 C44 H44A 109.0
C45 C44 H44B 109.0
C43 C44 H44B 109.0
H44A C44 H44B 107.8
C24 C29 H29A 109.5
C24 C29 H29B 109.5
H29A C29 H29B 109.5
C24 C29 H29C 109.5
H29A C29 H29C 109.5
H29B C29 H29C 109.5
C46 C45 C44 123.6(3)
C46 C45 Ir 70.95(17)
C44 C45 Ir 111.9(2)
C46 C45 H45 114.2
C44 C45 H45 114.2
Ir C45 H45 114.2
C28 C282 H28A 109.5
C28 C282 H28B 109.5
H28A C282 H28B 109.5
C28 C282 H28C 109.5
H28A C282 H28C 109.5
H28B C282 H28C 109.5
C28 C281 H28D 109.5
C28 C281 H28E 109.5
H28D C281 H28E 109.5
C28 C281 H28F 109.5
H28D C281 H28F 109.5
H28E C281 H28F 109.5
C32 C31 C40 119.8(3)
C32 C31 N 121.7(3)
C40 C31 N 118.4(2)
C42 C43 C44 112.4(3)
C42 C43 H43A 109.1
C44 C43 H43A 109.1
C42 C43 H43B 109.1
C44 C43 H43B 109.1
H43A C43 H43B 107.8
C31 C32 C33 121.0(3)
C31 C32 H32 119.5
C33 C32 H32 119.5
C34 C33 C32 120.4(3)
C34 C33 H33 119.8
C32 C33 H33 119.8
C41 C42 C43 123.4(3)
C41 C42 Ir 71.82(17)
C43 C42 Ir 113.1(2)
C41 C42 H42 113.8
C43 C42 H42 113.8
Ir C42 H42 113.8
C33 C34 C39 120.5(3)
C33 C34 H34 119.8
C39 C34 H34 119.8
C36 C35 C39 121.0(3)
C36 C35 H35 119.5
C39 C35 H35 119.5
C42 C41 C48 123.7(3)
C42 C41 Ir 70.88(16)
C48 C41 Ir 110.64(19)
C42 C41 H41 114.5
C48 C41 H41 114.5
Ir C41 H41 114.5
C35 C36 C37 120.2(3)
C35 C36 H36 119.9
C37 C36 H36 119.9
C38 C37 C36 120.7(3)
C38 C37 H37 119.7
C36 C37 H37 119.7
C37 C38 C40 120.9(3)
C37 C38 H38 119.6
C40 C38 H38 119.6
C18 C182 H18A 109.5
C18 C182 H18B 109.5
H18A C182 H18B 109.5
C18 C182 H18C 109.5
H18A C182 H18C 109.5
H18B C182 H18C 109.5
C34 C39 C35 121.4(3)
C34 C39 C40 119.7(3)
C35 C39 C40 118.9(3)
C18 C181 H18D 109.5
C18 C181 H18E 109.5
H18D C181 H18E 109.5
C18 C181 H18F 109.5
H18D C181 H18F 109.5
H18E C181 H18F 109.5
C38 C40 C31 123.0(3)
C38 C40 C39 118.4(3)
C31 C40 C39 118.6(3)
C27 C271 H27A 109.5
C27 C271 H27B 109.5
H27A C271 H27B 109.5
C27 C271 H27C 109.5
H27A C271 H27C 109.5
H27B C271 H27C 109.5
C27 C272 H27D 109.5
C27 C272 H27E 109.5
H27D C272 H27E 109.5
C27 C272 H27F 109.5
H27D C272 H27F 109.5
H27E C272 H27F 109.5
C13 C12 C11 116.6(2)
C13 C12 P1 108.63(19)
C11 C12 P1 134.6(2)
C16 C11 C12 118.5(2)
C16 C11 N 116.9(2)
C12 C11 N 124.6(2)
C92B C90 H90A 103.1
C91A C90 H90A 109.5
C92B C90 H90B 81.3
C91A C90 H90B 109.5
H90A C90 H90B 109.5
C92B C90 H90C 139.1
C91A C90 H90C 109.5
H90A C90 H90C 109.5
H90B C90 H90C 109.5
C92B C90 H90D 109.5
C91A C90 H90D 115.1
H90B C90 H90D 109.2
H90C C90 H90D 103.9
C92B C90 H90E 109.5
C91A C90 H90E 129.8
H90A C90 H90E 113.2
H90C C90 H90E 79.9
H90D C90 H90E 109.5
C92B C90 H90F 109.5
C91A C90 H90F 76.4
H90A C90 H90F 112.0
H90B C90 H90F 133.0
H90D C90 H90F 109.5
H90E C90 H90F 109.5
C92A C91A C90 105.2(16)
C92A C91A H91A 110.7
C90 C91A H91A 110.7
C92A C91A H91B 110.7
C90 C91A H91B 110.7
H91A C91A H91B 108.8
C91A C92A C93 111.4(13)
C91A C92A H92A 109.3
C93 C92A H92A 109.3
C91A C92A H92B 109.3
C93 C92A H92B 109.3
H92A C92A H92B 108.0
C93 C91B C92B 111.4(7)
C93 C91B H91C 109.3
C92B C91B H91C 109.3
C93 C91B H91D 109.3
C92B C91B H91D 109.3
H91C C91B H91D 108.0
C91B C92B C90 110.6(6)
C91B C92B H92C 109.5
C90 C92B H92C 109.5
C91B C92B H92D 109.5
C90 C92B H92D 109.5
H92C C92B H92D 108.1
C94 C93 C91B 122.8(6)
C94 C93 C92A 99.4(7)
C94 C93 H93A 111.9
C91B C93 H93A 113.4
C92A C93 H93A 111.9
C94 C93 H93B 111.9
C91B C93 H93B 83.3
C92A C93 H93B 111.9
H93A C93 H93B 109.6
C94 C93 H93C 106.6
C91B C93 H93C 106.6
C92A C93 H93C 97.9
H93B C93 H93C 125.4
C94 C93 H93D 106.6
C91B C93 H93D 106.6
C92A C93 H93D 136.9
H93A C93 H93D 89.6
H93C C93 H93D 106.6
C93 C94 H94A 109.5
C93 C94 H94B 109.5
H94A C94 H94B 109.5
C93 C94 H94C 109.5
H94A C94 H94C 109.5
H94B C94 H94C 109.5

loop_
_geom_bond_atom_site_label_1
_geom_bond_atom_site_label_2
_geom_bond_distance
Ir C45 2.105(3)
Ir C46 2.123(3)
Ir C42 2.168(3)
Ir C41 2.180(3)
Ir Cl 2.3631(8)
Ir P1 2.3650(7)
C13 C14 1.390(4)
C13 C12 1.403(4)
C13 H13 0.9500
C25 C24 1.380(4)
C25 C26 1.385(4)
C25 H25 0.9500
C14 C15 1.384(4)
C14 C19 1.511(4)
C24 C23 1.388(4)
C24 C29 1.509(4)
C15 C16 1.389(4)
C15 H15 0.9500
C23 C22 1.405(4)
C23 H23 0.9500
C16 C11 1.400(4)
C16 H16 0.9500
C17 C171 1.523(4)
C17 C172 1.535(4)
C17 P1 1.855(3)
C17 H17 1.0000
C19 H19A 0.9800
C19 H19B 0.9800
C19 H19C 0.9800
N C31 1.447(3)
N C11 1.452(3)
N C21 1.457(3)
C18 C181 1.524(4)
C18 C182 1.529(5)
C18 P1 1.859(3)
C18 H18 1.0000
P2 C22 1.840(3)
P2 C27 1.880(3)
P2 C28 1.883(3)
C21 C22 1.403(4)
C21 C26 1.404(4)
P1 C12 1.854(3)
C171 H17A 0.9800
C171 H17B 0.9800
C171 H17C 0.9800
C48 C41 1.518(4)
C48 C47 1.526(5)
C48 H48A 0.9900
C48 H48B 0.9900
C47 C46 1.529(4)
C47 H47A 0.9900
C47 H47B 0.9900
C46 C45 1.427(4)
C46 H46 1.0000
C172 H17D 0.9800
C172 H17E 0.9800
C172 H17F 0.9800
C28 C281 1.500(5)
C28 C282 1.513(5)
C28 H28 1.0000
C27 C272 1.527(5)
C27 C271 1.536(4)
C27 H27 1.0000
C26 H26 0.9500
C44 C45 1.515(4)
C44 C43 1.537(5)
C44 H44A 0.9900
C44 H44B 0.9900
C29 H29A 0.9800
C29 H29B 0.9800
C29 H29C 0.9800
C45 H45 1.0000
C282 H28A 0.9800
C282 H28B 0.9800
C282 H28C 0.9800
C281 H28D 0.9800
C281 H28E 0.9800
C281 H28F 0.9800
C31 C32 1.372(4)
C31 C40 1.427(4)
C43 C42 1.505(5)
C43 H43A 0.9900
C43 H43B 0.9900
C32 C33 1.420(4)
C32 H32 0.9500
C33 C34 1.357(5)
C33 H33 0.9500
C42 C41 1.391(4)
C42 H42 1.0000
C34 C39 1.416(4)
C34 H34 0.9500
C35 C36 1.365(5)
C35 C39 1.420(4)
C35 H35 0.9500
C41 H41 1.0000
C36 C37 1.405(5)
C36 H36 0.9500
C37 C38 1.372(4)
C37 H37 0.9500
C38 C40 1.417(4)
C38 H38 0.9500
C182 H18A 0.9800
C182 H18B 0.9800
C182 H18C 0.9800
C39 C40 1.430(4)
C181 H18D 0.9800
C181 H18E 0.9800
C181 H18F 0.9800
C271 H27A 0.9800
C271 H27B 0.9800
C271 H27C 0.9800
C272 H27D 0.9800
C272 H27E 0.9800
C272 H27F 0.9800
C12 C11 1.424(4)
C90 C92B 1.536(8)
C90 C91A 1.55(2)
C90 H90A 0.9800
C90 H90B 0.9800
C90 H90C 0.9800
C90 H90D 0.9800
C90 H90E 0.9800
C90 H90F 0.9800
C91A C92A 1.45(3)
C91A H91A 0.9900
C91A H91B 0.9900
C92A C93 1.614(14)
C92A H92A 0.9900
C92A H92B 0.9900
C91B C93 1.513(9)
C91B C92B 1.528(12)
C91B H91C 0.9900
C91B H91D 0.9900
C92B H92C 0.9900
C92B H92D 0.9900
C93 C94 1.433(8)
C93 H93A 0.9900
C93 H93B 0.9900
C93 H93C 0.9900
C93 H93D 0.9900
C94 H94A 0.9800
C94 H94B 0.9800
C94 H94C 0.9800
